data_1550853
loop_
_publ_author_name
'Arrowsmith, Merle'
'Schweizer, Julia I.'
'Heinz, Myron'
'H\"arterich, Marcel'
'Krummenacher, Ivo'
'Holthausen, Max C.'
'Braunschweig, Holger'

_publ_section_title
;
 Synthesis and reduction chemistry of mixed-Lewis-base-stabilised
 chloroborylenes
;
_journal_issue 19
_journal_name_full 'Chemical Science'
_journal_page_first 5095
_journal_page_last 5103
_journal_paper_doi 10.1039/C9SC01039D
_journal_volume 10
_journal_year 2019
_chemical_formula_moiety 'C41 H55 B Cl N3'
_chemical_formula_sum 'C41 H55 B Cl N3'
_chemical_formula_weight 636.14
_space_group_crystal_system monoclinic
_space_group_IT_number 4
_space_group_name_Hall 'P 2yb'
_space_group_name_H-M_alt 'P 1 21 1'
_symmetry_space_group_name_Hall 'P 2yb'
_symmetry_space_group_name_H-M 'P 1 21 1'
_atom_sites_solution_hydrogens geom
_audit_creation_method SHELXL-2014/7
_audit_update_record
;
2019-01-25 deposited with the CCDC.    2019-04-08 downloaded from the CCDC.
;
_cell_angle_alpha 90
_cell_angle_beta 103.896(3)
_cell_angle_gamma 90
_cell_formula_units_Z 4
_cell_length_a 12.5496(12)
_cell_length_b 16.2449(16)
_cell_length_c 18.6655(18)
_cell_measurement_reflns_used 5608
_cell_measurement_temperature 103(2)
_cell_measurement_theta_max 21.65
_cell_measurement_theta_min 2.17
_cell_volume 3693.9(6)
_computing_cell_refinement 'Saint+ ver. 7.68A (Bruker AXS)'
_computing_data_collection 'APEX2 ver. 2014.9 (Bruker AXS)'
_computing_data_reduction 'Saint+ ver. 7.68A (Bruker AXS)'
_computing_molecular_graphics 'ShelXLe (Huebschle et all, 2011)'
_computing_publication_material 'SHELXL-2014/6 (Sheldrick, 2014) '
_computing_structure_refinement 'SHELXL-2014/7 (Sheldrick, 2014)'
_computing_structure_solution 'SHELXT 2014/4 (Sheldrick, 2014)'
_diffrn_ambient_temperature 103(2)
_diffrn_measured_fraction_theta_full 1.000
_diffrn_measured_fraction_theta_max 1.000
_diffrn_measurement_device_type 'Bruker X8-APEX II'
_diffrn_measurement_method '\f and \w scans'
_diffrn_radiation_type MoK\a
_diffrn_radiation_wavelength 0.71073
_diffrn_reflns_av_R_equivalents 0.0944
_diffrn_reflns_av_unetI/netI 0.1462
_diffrn_reflns_Laue_measured_fraction_full 1.000
_diffrn_reflns_Laue_measured_fraction_max 1.000
_diffrn_reflns_limit_h_max 15
_diffrn_reflns_limit_h_min -15
_diffrn_reflns_limit_k_max 18
_diffrn_reflns_limit_k_min -20
_diffrn_reflns_limit_l_max 23
_diffrn_reflns_limit_l_min -14
_diffrn_reflns_number 42120
_diffrn_reflns_point_group_measured_fraction_full 0.984
_diffrn_reflns_point_group_measured_fraction_max 0.984
_diffrn_reflns_theta_full 26.000
_diffrn_reflns_theta_max 26.022
_diffrn_reflns_theta_min 1.672
_diffrn_source 'rotating-anode X-ray tube or sealed X-ray tube'
_exptl_absorpt_coefficient_mu 0.135
_exptl_absorpt_correction_T_max 0.7455
_exptl_absorpt_correction_T_min 0.6272
_exptl_absorpt_correction_type multi-scan
_exptl_absorpt_process_details 'Sadabs 2014/4 (Bruker 2014)'
_exptl_crystal_colour red
_exptl_crystal_density_diffrn 1.144
_exptl_crystal_description plate
_exptl_crystal_F_000 1376
_exptl_crystal_size_max 0.260
_exptl_crystal_size_mid 0.080
_exptl_crystal_size_min 0.040
_refine_diff_density_max 0.395
_refine_diff_density_min -0.523
_refine_diff_density_rms 0.057
_refine_ls_abs_structure_details
;
 Flack x determined using 3085 quotients [(I+)-(I-)]/[(I+)+(I-)]
 (Parsons, Flack and Wagner, Acta Cryst. B69 (2013) 249-259).
;
_refine_ls_abs_structure_Flack 0.04(4)
_refine_ls_extinction_method none
_refine_ls_goodness_of_fit_ref 0.976
_refine_ls_hydrogen_treatment constr
_refine_ls_matrix_type full
_refine_ls_number_parameters 857
_refine_ls_number_reflns 14317
_refine_ls_number_restraints 1
_refine_ls_restrained_S_all 0.976
_refine_ls_R_factor_all 0.1154
_refine_ls_R_factor_gt 0.0607
_refine_ls_shift/su_max 0.047
_refine_ls_shift/su_mean 0.002
_refine_ls_structure_factor_coef Fsqd
_refine_ls_weighting_details 'w=1/[\s^2^(Fo^2^)+(0.0328P)^2^] where P=(Fo^2^+2Fc^2^)/3'
_refine_ls_weighting_scheme calc
_refine_ls_wR_factor_gt 0.0933
_refine_ls_wR_factor_ref 0.1080
_reflns_Friedel_coverage 0.898
_reflns_Friedel_fraction_full 0.967
_reflns_Friedel_fraction_max 0.967
_reflns_number_gt 9387
_reflns_number_total 14317
_reflns_threshold_expression 'I > 2\s(I)'
_cod_data_source_file c9sc01039d2.cif
_cod_data_source_block final_a_CCDC2
_cod_database_code 1550853
_shelx_shelxl_version_number 2014/7
_shelx_space_group_comment
;
The symmetry employed for this shelxl refinement is uniquely defined
by the following loop, which should always be used as a source of
symmetry information in preference to the above space-group names.
They are only intended as comments.
;
_shelx_estimated_absorpt_t_min 0.966
_shelx_estimated_absorpt_t_max 0.995
_exptl_absorpt_special_details
;The crystal was immersed in a film of perfluoropolyether oil, 
mounted on a a glass fiber and transferred to stream of cold nitrogen.
;

loop_
_space_group_symop_operation_xyz
'x, y, z'
'-x, y+1/2, -z'

loop_
_atom_site_label
_atom_site_type_symbol
_atom_site_fract_x
_atom_site_fract_y
_atom_site_fract_z
_atom_site_U_iso_or_equiv
_atom_site_adp_type
_atom_site_occupancy
_atom_site_site_symmetry_order
_atom_site_calc_flag
_atom_site_refinement_flags_posn
_atom_site_refinement_flags_adp
Cl1 Cl 0.48571(8) 0.50963(7) 0.22499(6) 0.0167(3) Uani 1 1 d . .
N1 N 0.4991(3) 0.4910(2) 0.0465(2) 0.0152(9) Uani 1 1 d . .
B1 B 0.3738(4) 0.4984(3) 0.1379(3) 0.0151(13) Uani 1 1 d . .
Cl2 Cl 0.91381(9) 0.38172(8) 0.58907(7) 0.0226(3) Uani 1 1 d . .
B2 B 0.8719(4) 0.4892(4) 0.5570(3) 0.0214(14) Uani 1 1 d . .
N2 N 0.1755(3) 0.5509(2) 0.1519(2) 0.0160(10) Uani 1 1 d . .
C2 C 0.4927(4) 0.4737(3) -0.0333(3) 0.0206(12) Uani 1 1 d . .
N3 N 0.2397(3) 0.4416(2) 0.2136(2) 0.0131(9) Uani 1 1 d . .
C3 C 0.5649(4) 0.4010(3) -0.0454(3) 0.0269(14) Uani 1 1 d . .
H3A H 0.5578 0.3932 -0.0984 0.040 Uiso 1 1 calc R U
H3B H 0.5413 0.3509 -0.0243 0.040 Uiso 1 1 calc R U
H3C H 0.6418 0.4126 -0.0211 0.040 Uiso 1 1 calc R U
C4 C 0.5271(4) 0.5469(3) -0.0740(3) 0.0263(13) Uani 1 1 d . .
H4A H 0.5122 0.5346 -0.1269 0.039 Uiso 1 1 calc R U
H4B H 0.6057 0.5574 -0.0549 0.039 Uiso 1 1 calc R U
H4C H 0.4854 0.5958 -0.0663 0.039 Uiso 1 1 calc R U
N4 N 0.9654(3) 0.5621(2) 0.6795(2) 0.0179(10) Uani 1 1 d . .
N5 N 0.7092(3) 0.4268(2) 0.4561(2) 0.0170(10) Uani 1 1 d . .
C5 C 0.3718(4) 0.4517(3) -0.0601(3) 0.0189(12) Uani 1 1 d . .
H5A H 0.3616 0.3914 -0.0583 0.023 Uiso 1 1 calc R U
H5B H 0.3433 0.4704 -0.1117 0.023 Uiso 1 1 calc R U
C6 C 0.3111(3) 0.4950(3) -0.0092(2) 0.0153(11) Uani 1 1 d . .
N6 N 0.8022(3) 0.5165(3) 0.4110(2) 0.0203(10) Uani 1 1 d . .
C7 C 0.2023(4) 0.4502(3) -0.0120(3) 0.0231(13) Uani 1 1 d . .
H7A H 0.1703 0.4708 0.0275 0.035 Uiso 1 1 calc R U
H7B H 0.2159 0.3910 -0.0056 0.035 Uiso 1 1 calc R U
H7C H 0.1512 0.4603 -0.0599 0.035 Uiso 1 1 calc R U
C8 C 0.2842(4) 0.5844(3) -0.0336(3) 0.0206(12) Uani 1 1 d . .
H8A H 0.2326 0.6073 -0.0069 0.031 Uiso 1 1 calc R U
H8B H 0.2511 0.5860 -0.0867 0.031 Uiso 1 1 calc R U
H8C H 0.3518 0.6171 -0.0226 0.031 Uiso 1 1 calc R U
C9 C 0.6059(3) 0.4945(3) 0.0976(2) 0.0155(11) Uani 1 1 d . .
C00C C 0.3957(3) 0.4939(3) 0.0659(3) 0.0150(11) Uani 1 1 d . .
C10 C 0.6551(4) 0.4237(3) 0.1325(3) 0.0164(12) Uani 1 1 d . .
C13 C 0.6645(5) 0.2726(3) 0.0987(3) 0.0363(15) Uani 1 1 d . .
H13A H 0.6219 0.2214 0.0911 0.054 Uiso 1 1 calc R U
H13B H 0.7339 0.2633 0.1353 0.054 Uiso 1 1 calc R U
H13C H 0.6797 0.2901 0.0520 0.054 Uiso 1 1 calc R U
C12 C 0.5819(4) 0.3115(3) 0.2017(3) 0.0277(14) Uani 1 1 d . .
H12A H 0.5465 0.2573 0.1964 0.041 Uiso 1 1 calc R U
H12B H 0.5351 0.3512 0.2192 0.041 Uiso 1 1 calc R U
H12C H 0.6531 0.3079 0.2374 0.041 Uiso 1 1 calc R U
C11 C 0.5988(4) 0.3396(3) 0.1267(3) 0.0207(12) Uani 1 1 d . .
H11 H 0.5253 0.3442 0.0913 0.025 Uiso 1 1 calc R U
C14 C 0.7603(4) 0.4290(3) 0.1786(3) 0.0210(12) Uani 1 1 d . .
H14 H 0.7949 0.3806 0.2016 0.025 Uiso 1 1 calc R U
C15 C 0.8151(4) 0.5031(3) 0.1917(3) 0.0224(12) Uani 1 1 d . .
H15 H 0.8867 0.5058 0.2234 0.027 Uiso 1 1 calc R U
C17 C 0.6608(4) 0.5709(3) 0.1115(3) 0.0170(11) Uani 1 1 d . .
C16 C 0.7647(4) 0.5729(3) 0.1583(3) 0.0212(12) Uani 1 1 d . .
H16 H 0.8021 0.6240 0.1676 0.025 Uiso 1 1 calc R U
C18 C 0.6079(4) 0.6524(3) 0.0828(3) 0.0218(12) Uani 1 1 d . .
H18 H 0.5328 0.6408 0.0515 0.026 Uiso 1 1 calc R U
C19 C 0.5963(4) 0.7070(3) 0.1469(3) 0.0288(14) Uani 1 1 d . .
H19A H 0.5474 0.7533 0.1281 0.043 Uiso 1 1 calc R U
H19B H 0.6686 0.7281 0.1725 0.043 Uiso 1 1 calc R U
H19C H 0.5653 0.6748 0.1814 0.043 Uiso 1 1 calc R U
C20 C 0.6728(4) 0.6987(3) 0.0354(3) 0.0315(14) Uani 1 1 d . .
H20A H 0.6318 0.7478 0.0141 0.047 Uiso 1 1 calc R U
H20B H 0.6837 0.6627 -0.0043 0.047 Uiso 1 1 calc R U
H20C H 0.7443 0.7152 0.0663 0.047 Uiso 1 1 calc R U
C21 C 0.2636(3) 0.4971(3) 0.1642(2) 0.0140(11) Uani 1 1 d . .
C23 C 0.1419(4) 0.4605(3) 0.2317(3) 0.0185(12) Uani 1 1 d . .
H23 H 0.1089 0.4311 0.2647 0.022 Uiso 1 1 calc R U
C22 C 0.1030(4) 0.5281(3) 0.1934(3) 0.0205(12) Uani 1 1 d . .
H22 H 0.0367 0.5557 0.1946 0.025 Uiso 1 1 calc R U
C24 C 0.1562(4) 0.6243(3) 0.1073(3) 0.0137(11) Uani 1 1 d . .
C26 C 0.3278(4) 0.6889(3) 0.1890(3) 0.0205(12) Uani 1 1 d . .
H26A H 0.3533 0.7453 0.2016 0.031 Uiso 1 1 calc R U
H26B H 0.3861 0.6572 0.1752 0.031 Uiso 1 1 calc R U
H26C H 0.3089 0.6632 0.2318 0.031 Uiso 1 1 calc R U
C25 C 0.2282(4) 0.6906(3) 0.1255(3) 0.0148(11) Uani 1 1 d . .
C27 C 0.2054(4) 0.7603(3) 0.0819(3) 0.0203(12) Uani 1 1 d . .
H27 H 0.2548 0.8055 0.0921 0.024 Uiso 1 1 calc R U
C28 C 0.1121(4) 0.7668(3) 0.0235(3) 0.0217(12) Uani 1 1 d . .
C29 C 0.0888(4) 0.8441(3) -0.0214(3) 0.0332(15) Uani 1 1 d . .
H29A H 0.0737 0.8304 -0.0740 0.050 Uiso 1 1 calc R U
H29B H 0.1527 0.8807 -0.0086 0.050 Uiso 1 1 calc R U
H29C H 0.0248 0.8719 -0.0110 0.050 Uiso 1 1 calc R U
C30 C 0.0414(4) 0.7010(3) 0.0108(3) 0.0231(13) Uani 1 1 d . .
H30 H -0.0235 0.7050 -0.0276 0.028 Uiso 1 1 calc R U
C31 C 0.0605(4) 0.6288(3) 0.0515(3) 0.0170(12) Uani 1 1 d . .
C32 C -0.0228(4) 0.5602(3) 0.0333(3) 0.0260(13) Uani 1 1 d . .
H32A H -0.0479 0.5546 -0.0204 0.039 Uiso 1 1 calc R U
H32B H -0.0855 0.5729 0.0541 0.039 Uiso 1 1 calc R U
H32C H 0.0110 0.5085 0.0544 0.039 Uiso 1 1 calc R U
C33 C 0.3023(3) 0.3701(3) 0.2460(3) 0.0157(11) Uani 1 1 d . .
C34 C 0.2956(4) 0.2988(3) 0.2042(3) 0.0186(12) Uani 1 1 d . .
C35 C 0.2346(4) 0.2948(3) 0.1245(3) 0.0259(13) Uani 1 1 d . .
H35A H 0.2196 0.2372 0.1100 0.039 Uiso 1 1 calc R U
H35B H 0.2793 0.3198 0.0939 0.039 Uiso 1 1 calc R U
H35C H 0.1652 0.3248 0.1177 0.039 Uiso 1 1 calc R U
C36 C 0.3509(4) 0.2300(3) 0.2384(3) 0.0221(13) Uani 1 1 d . .
H36 H 0.3480 0.1805 0.2109 0.027 Uiso 1 1 calc R U
C37 C 0.4099(4) 0.2307(3) 0.3111(3) 0.0208(12) Uani 1 1 d . .
C38 C 0.4726(4) 0.1558(3) 0.3452(3) 0.0347(15) Uani 1 1 d . .
H38A H 0.4732 0.1534 0.3977 0.052 Uiso 1 1 calc R U
H38B H 0.5482 0.1590 0.3396 0.052 Uiso 1 1 calc R U
H38C H 0.4372 0.1062 0.3204 0.052 Uiso 1 1 calc R U
C39 C 0.4112(4) 0.3025(3) 0.3516(3) 0.0194(12) Uani 1 1 d . .
H39 H 0.4495 0.3034 0.4021 0.023 Uiso 1 1 calc R U
C40 C 0.3577(3) 0.3730(3) 0.3197(3) 0.0151(11) Uani 1 1 d . .
C41 C 0.3596(4) 0.4488(3) 0.3662(3) 0.0222(12) Uani 1 1 d . .
H41A H 0.4144 0.4420 0.4131 0.033 Uiso 1 1 calc R U
H41B H 0.2871 0.4571 0.3760 0.033 Uiso 1 1 calc R U
H41C H 0.3787 0.4967 0.3399 0.033 Uiso 1 1 calc R U
C51 C 0.9034(4) 0.5601(3) 0.6046(3) 0.0167(11) Uani 1 1 d . .
C52 C 0.9799(4) 0.6451(3) 0.7144(3) 0.0252(13) Uani 1 1 d . .
C53 C 0.9581(5) 0.6483(3) 0.7914(3) 0.0344(15) Uani 1 1 d . .
H53A H 0.9733 0.7039 0.8118 0.052 Uiso 1 1 calc R U
H53B H 1.0059 0.6087 0.8236 0.052 Uiso 1 1 calc R U
H53C H 0.8812 0.6343 0.7883 0.052 Uiso 1 1 calc R U
C54 C 1.0970(4) 0.6798(3) 0.7225(3) 0.0339(15) Uani 1 1 d . .
H54A H 1.0987 0.7378 0.7372 0.051 Uiso 1 1 calc R U
H54B H 1.1175 0.6752 0.6752 0.051 Uiso 1 1 calc R U
H54C H 1.1489 0.6484 0.7602 0.051 Uiso 1 1 calc R U
C55 C 0.8929(4) 0.6938(3) 0.6598(3) 0.0235(13) Uani 1 1 d . .
H55A H 0.9174 0.7513 0.6568 0.028 Uiso 1 1 calc R U
H55B H 0.8232 0.6943 0.6758 0.028 Uiso 1 1 calc R U
C56 C 0.8765(4) 0.6515(3) 0.5846(3) 0.0204(12) Uani 1 1 d . .
C57 C 0.9579(4) 0.6879(3) 0.5431(3) 0.0291(14) Uani 1 1 d . .
H57A H 0.9482 0.7477 0.5391 0.044 Uiso 1 1 calc R U
H57B H 0.9441 0.6638 0.4935 0.044 Uiso 1 1 calc R U
H57C H 1.0332 0.6753 0.5702 0.044 Uiso 1 1 calc R U
C58 C 0.7594(4) 0.6654(3) 0.5398(3) 0.0279(14) Uani 1 1 d . .
H58A H 0.7472 0.7244 0.5300 0.042 Uiso 1 1 calc R U
H58B H 0.7077 0.6452 0.5677 0.042 Uiso 1 1 calc R U
H58C H 0.7478 0.6356 0.4929 0.042 Uiso 1 1 calc R U
C59 C 1.0076(4) 0.4912(3) 0.7226(2) 0.0197(12) Uani 1 1 d . .
C60 C 0.9423(4) 0.4507(3) 0.7637(3) 0.0216(12) Uani 1 1 d . .
C61 C 0.8234(4) 0.4741(3) 0.7586(3) 0.0247(13) Uani 1 1 d . .
H61 H 0.8064 0.5250 0.7279 0.030 Uiso 1 1 calc R U
C62 C 0.8000(4) 0.4918(3) 0.8345(3) 0.0342(14) Uani 1 1 d . .
H62A H 0.7238 0.5100 0.8278 0.051 Uiso 1 1 calc R U
H62B H 0.8497 0.5350 0.8596 0.051 Uiso 1 1 calc R U
H62C H 0.8118 0.4416 0.8644 0.051 Uiso 1 1 calc R U
C63 C 0.7462(4) 0.4059(3) 0.7210(3) 0.0299(14) Uani 1 1 d . .
H63A H 0.6700 0.4221 0.7179 0.045 Uiso 1 1 calc R U
H63B H 0.7626 0.3550 0.7499 0.045 Uiso 1 1 calc R U
H63C H 0.7564 0.3966 0.6712 0.045 Uiso 1 1 calc R U
C64 C 0.9864(4) 0.3832(3) 0.8066(3) 0.0263(13) Uani 1 1 d . .
H64 H 0.9434 0.3556 0.8347 0.032 Uiso 1 1 calc R U
C65 C 1.0906(4) 0.3554(3) 0.8091(3) 0.0297(15) Uani 1 1 d . .
H65 H 1.1196 0.3097 0.8394 0.036 Uiso 1 1 calc R U
C66 C 1.1530(4) 0.3942(3) 0.7677(3) 0.0269(13) Uani 1 1 d . .
H66 H 1.2248 0.3743 0.7696 0.032 Uiso 1 1 calc R U
C67 C 1.1138(4) 0.4617(3) 0.7231(3) 0.0229(13) Uani 1 1 d . .
C68 C 1.1829(4) 0.4963(4) 0.6744(3) 0.0325(14) Uani 1 1 d . .
H68 H 1.1424 0.5436 0.6460 0.039 Uiso 1 1 calc R U
C69 C 1.2036(5) 0.4315(4) 0.6188(3) 0.0463(17) Uani 1 1 d . .
H69A H 1.2391 0.4578 0.5833 0.070 Uiso 1 1 calc R U
H69B H 1.1334 0.4075 0.5924 0.070 Uiso 1 1 calc R U
H69C H 1.2513 0.3880 0.6453 0.070 Uiso 1 1 calc R U
C70 C 1.2951(4) 0.5280(4) 0.7195(3) 0.0461(17) Uani 1 1 d . .
H70A H 1.3324 0.5576 0.6867 0.069 Uiso 1 1 calc R U
H70B H 1.3403 0.4813 0.7420 0.069 Uiso 1 1 calc R U
H70C H 1.2838 0.5653 0.7583 0.069 Uiso 1 1 calc R U
C71 C 0.7972(4) 0.4807(3) 0.4769(3) 0.0167(11) Uani 1 1 d . .
C72 C 0.6631(4) 0.4326(3) 0.3808(3) 0.0243(13) Uani 1 1 d . .
H72 H 0.6016 0.4023 0.3538 0.029 Uiso 1 1 calc R U
C73 C 0.7200(4) 0.4877(3) 0.3532(3) 0.0239(13) Uani 1 1 d . .
H73 H 0.7069 0.5044 0.3031 0.029 Uiso 1 1 calc R U
C74 C 0.6646(3) 0.3697(3) 0.4998(3) 0.0162(11) Uani 1 1 d . .
C75 C 0.6860(4) 0.2859(3) 0.4914(3) 0.0208(13) Uani 1 1 d . .
C76 C 0.7618(4) 0.2564(3) 0.4455(3) 0.0334(15) Uani 1 1 d . .
H76A H 0.7762 0.1975 0.4541 0.050 Uiso 1 1 calc R U
H76B H 0.8311 0.2869 0.4592 0.050 Uiso 1 1 calc R U
H76C H 0.7275 0.2656 0.3931 0.050 Uiso 1 1 calc R U
C77 C 0.6342(4) 0.2297(3) 0.5279(3) 0.0216(13) Uani 1 1 d . .
H77 H 0.6485 0.1728 0.5236 0.026 Uiso 1 1 calc R U
C78 C 0.5630(4) 0.2533(3) 0.5701(3) 0.0221(13) Uani 1 1 d . .
C79 C 0.5093(4) 0.1907(3) 0.6096(3) 0.0314(14) Uani 1 1 d . .
H79A H 0.4780 0.2186 0.6464 0.047 Uiso 1 1 calc R U
H79B H 0.5642 0.1505 0.6343 0.047 Uiso 1 1 calc R U
H79C H 0.4509 0.1624 0.5739 0.047 Uiso 1 1 calc R U
C80 C 0.5424(4) 0.3373(3) 0.5753(3) 0.0213(13) Uani 1 1 d . .
H80 H 0.4927 0.3547 0.6035 0.026 Uiso 1 1 calc R U
C81 C 0.5925(4) 0.3961(3) 0.5405(3) 0.0173(12) Uani 1 1 d . .
C82 C 0.5711(4) 0.4861(3) 0.5486(3) 0.0250(13) Uani 1 1 d . .
H82A H 0.5034 0.4930 0.5654 0.038 Uiso 1 1 calc R U
H82B H 0.5632 0.5136 0.5008 0.038 Uiso 1 1 calc R U
H82C H 0.6327 0.5105 0.5848 0.038 Uiso 1 1 calc R U
C83 C 0.8909(4) 0.5628(3) 0.3926(3) 0.0173(12) Uani 1 1 d . .
C84 C 0.9921(4) 0.5253(3) 0.4004(2) 0.0167(12) Uani 1 1 d . .
C85 C 1.0119(4) 0.4373(3) 0.4258(3) 0.0271(13) Uani 1 1 d . .
H85A H 1.0845 0.4197 0.4208 0.041 Uiso 1 1 calc R U
H85B H 0.9554 0.4019 0.3955 0.041 Uiso 1 1 calc R U
H85C H 1.0087 0.4331 0.4776 0.041 Uiso 1 1 calc R U
C86 C 1.0735(4) 0.5693(3) 0.3789(3) 0.0207(12) Uani 1 1 d . .
H86 H 1.1443 0.5453 0.3862 0.025 Uiso 1 1 calc R U
C87 C 1.0566(4) 0.6464(3) 0.3473(3) 0.0197(12) Uani 1 1 d . .
C88 C 1.1446(4) 0.6917(3) 0.3215(3) 0.0303(14) Uani 1 1 d . .
H88A H 1.1163 0.7093 0.2703 0.045 Uiso 1 1 calc R U
H88B H 1.2079 0.6554 0.3247 0.045 Uiso 1 1 calc R U
H88C H 1.1672 0.7401 0.3528 0.045 Uiso 1 1 calc R U
C89 C 0.9526(4) 0.6801(3) 0.3377(3) 0.0201(12) Uani 1 1 d . .
H89 H 0.9387 0.7328 0.3152 0.024 Uiso 1 1 calc R U
C90 C 0.8684(4) 0.6400(3) 0.3596(3) 0.0210(12) Uani 1 1 d . .
C91 C 0.7580(4) 0.6817(3) 0.3477(3) 0.0364(16) Uani 1 1 d . .
H91A H 0.7507 0.7228 0.3085 0.055 Uiso 1 1 calc R U
H91B H 0.7521 0.7088 0.3935 0.055 Uiso 1 1 calc R U
H91C H 0.6997 0.6405 0.3336 0.055 Uiso 1 1 calc R U

loop_
_atom_site_aniso_label
_atom_site_aniso_U_11
_atom_site_aniso_U_22
_atom_site_aniso_U_33
_atom_site_aniso_U_23
_atom_site_aniso_U_13
_atom_site_aniso_U_12
Cl1 0.0137(6) 0.0219(7) 0.0136(6) 0.0001(6) 0.0016(5) 0.0008(5)
N1 0.0130(19) 0.019(2) 0.015(2) -0.0036(19) 0.0059(18) -0.0002(18)
B1 0.015(3) 0.015(3) 0.012(3) -0.001(3) -0.002(2) 0.002(2)
Cl2 0.0254(7) 0.0235(7) 0.0175(7) 0.0019(6) 0.0024(6) -0.0005(6)
B2 0.016(3) 0.028(4) 0.018(3) 0.011(3) 0.000(3) 0.000(3)
N2 0.012(2) 0.019(2) 0.016(2) 0.0050(19) 0.0027(19) 0.0008(18)
C2 0.019(3) 0.027(3) 0.018(3) -0.001(2) 0.009(2) 0.002(2)
N3 0.014(2) 0.015(2) 0.012(2) 0.0022(19) 0.0043(18) 0.0005(17)
C3 0.021(3) 0.040(4) 0.020(3) -0.011(3) 0.006(2) 0.003(3)
C4 0.028(3) 0.034(3) 0.021(3) -0.001(3) 0.013(3) -0.003(2)
N4 0.019(2) 0.022(3) 0.011(2) 0.000(2) 0.0012(19) -0.0062(19)
N5 0.012(2) 0.023(2) 0.016(2) -0.002(2) 0.003(2) -0.0034(18)
C5 0.023(3) 0.017(3) 0.015(3) -0.003(2) 0.004(2) 0.001(2)
C6 0.016(2) 0.017(3) 0.013(3) 0.001(2) 0.003(2) -0.001(2)
N6 0.0112(19) 0.033(3) 0.016(2) 0.003(2) 0.0023(18) -0.003(2)
C7 0.020(3) 0.030(3) 0.016(3) 0.002(3) -0.001(2) -0.004(2)
C8 0.023(3) 0.023(3) 0.015(3) 0.003(2) 0.003(2) 0.002(2)
C9 0.014(2) 0.021(3) 0.015(3) -0.003(2) 0.010(2) 0.000(2)
C00C 0.014(2) 0.013(3) 0.016(3) 0.001(2) 0.000(2) 0.002(2)
C10 0.018(3) 0.018(3) 0.017(3) -0.004(2) 0.011(2) 0.000(2)
C13 0.044(4) 0.025(3) 0.043(4) -0.003(3) 0.017(3) 0.006(3)
C12 0.036(3) 0.016(3) 0.035(4) -0.001(3) 0.015(3) 0.000(2)
C11 0.021(3) 0.017(3) 0.026(3) 0.000(3) 0.011(3) 0.003(2)
C14 0.020(3) 0.023(3) 0.024(3) 0.006(2) 0.013(3) 0.005(2)
C15 0.012(2) 0.035(3) 0.022(3) 0.004(3) 0.007(2) -0.003(3)
C17 0.018(3) 0.018(3) 0.017(3) -0.003(2) 0.009(2) -0.001(2)
C16 0.021(3) 0.022(3) 0.025(3) -0.002(3) 0.013(3) -0.010(2)
C18 0.024(3) 0.019(3) 0.023(3) 0.000(3) 0.008(3) -0.003(2)
C19 0.035(3) 0.018(3) 0.035(3) 0.000(3) 0.013(3) 0.001(2)
C20 0.047(3) 0.022(3) 0.030(3) 0.004(3) 0.017(3) -0.003(3)
C21 0.013(2) 0.014(3) 0.014(2) -0.004(2) 0.001(2) 0.000(2)
C23 0.017(3) 0.025(3) 0.015(3) 0.002(2) 0.009(2) -0.004(2)
C22 0.011(2) 0.027(3) 0.023(3) 0.004(3) 0.005(2) 0.004(2)
C24 0.014(3) 0.013(3) 0.014(3) -0.002(2) 0.004(2) 0.004(2)
C26 0.017(3) 0.021(3) 0.023(3) -0.004(2) 0.005(2) -0.003(2)
C25 0.013(3) 0.016(3) 0.017(3) -0.005(2) 0.006(2) 0.005(2)
C27 0.020(3) 0.015(3) 0.030(3) -0.003(2) 0.013(3) 0.001(2)
C28 0.025(3) 0.019(3) 0.022(3) -0.001(2) 0.008(3) 0.007(2)
C29 0.031(3) 0.026(3) 0.041(4) 0.014(3) 0.004(3) 0.008(3)
C30 0.016(3) 0.023(3) 0.025(3) 0.003(3) -0.005(3) 0.008(2)
C31 0.016(3) 0.014(3) 0.023(3) -0.003(2) 0.008(2) 0.001(2)
C32 0.015(3) 0.030(3) 0.028(3) -0.001(3) -0.006(3) -0.005(2)
C33 0.012(2) 0.017(3) 0.019(3) 0.009(2) 0.004(2) -0.001(2)
C34 0.015(3) 0.024(3) 0.019(3) -0.001(3) 0.007(2) -0.007(2)
C35 0.030(3) 0.021(3) 0.026(3) -0.005(3) 0.005(3) 0.000(2)
C36 0.025(3) 0.013(3) 0.032(3) 0.003(3) 0.014(3) -0.002(2)
C37 0.016(3) 0.019(3) 0.029(3) 0.009(3) 0.008(3) -0.003(2)
C38 0.037(3) 0.025(3) 0.043(4) 0.018(3) 0.011(3) 0.008(3)
C39 0.019(3) 0.023(3) 0.014(3) 0.008(2) 0.002(2) -0.003(2)
C40 0.014(2) 0.016(3) 0.018(3) 0.005(2) 0.009(2) -0.002(2)
C41 0.023(3) 0.026(3) 0.019(3) 0.000(3) 0.007(2) 0.002(2)
C51 0.015(2) 0.023(3) 0.014(3) 0.002(2) 0.006(2) -0.006(2)
C52 0.032(3) 0.021(3) 0.021(3) -0.002(3) 0.005(3) -0.008(3)
C53 0.053(4) 0.028(3) 0.022(3) -0.007(3) 0.008(3) -0.004(3)
C54 0.031(3) 0.037(4) 0.030(3) -0.006(3) -0.001(3) -0.016(3)
C55 0.025(3) 0.020(3) 0.026(3) -0.002(3) 0.006(3) -0.007(2)
C56 0.025(3) 0.022(3) 0.015(3) 0.002(2) 0.006(2) -0.005(2)
C57 0.039(3) 0.026(3) 0.019(3) -0.001(3) 0.002(3) -0.016(3)
C58 0.033(3) 0.019(3) 0.028(3) 0.002(3) -0.001(3) -0.001(2)
C59 0.024(3) 0.025(3) 0.006(2) 0.001(2) -0.003(2) -0.008(2)
C60 0.023(3) 0.026(3) 0.013(3) -0.003(3) -0.002(2) -0.006(2)
C61 0.027(3) 0.031(3) 0.017(3) 0.002(2) 0.007(2) -0.008(2)
C62 0.040(3) 0.039(4) 0.026(3) -0.005(3) 0.012(3) -0.008(3)
C63 0.025(3) 0.037(4) 0.028(3) -0.005(3) 0.007(3) -0.010(3)
C64 0.034(3) 0.030(3) 0.012(3) 0.001(3) 0.001(3) -0.013(3)
C65 0.034(3) 0.028(3) 0.018(3) -0.003(3) -0.010(3) -0.003(3)
C66 0.024(3) 0.030(3) 0.024(3) -0.003(3) 0.000(3) 0.000(3)
C67 0.020(3) 0.030(3) 0.014(3) 0.000(3) -0.004(2) -0.006(2)
C68 0.026(3) 0.041(4) 0.030(3) 0.006(3) 0.007(3) -0.004(3)
C69 0.032(3) 0.074(5) 0.035(4) 0.000(4) 0.013(3) 0.000(3)
C70 0.029(3) 0.063(5) 0.048(4) 0.006(4) 0.012(3) -0.012(3)
C71 0.016(2) 0.018(3) 0.018(3) 0.002(2) 0.006(2) -0.002(2)
C72 0.019(3) 0.038(4) 0.013(3) -0.001(3) -0.001(2) -0.004(3)
C73 0.015(2) 0.040(4) 0.014(3) 0.005(3) -0.001(2) -0.003(3)
C74 0.010(2) 0.024(3) 0.012(3) -0.003(2) -0.003(2) -0.005(2)
C75 0.011(3) 0.027(3) 0.022(3) -0.008(3) 0.000(2) 0.001(2)
C76 0.027(3) 0.034(4) 0.040(4) -0.004(3) 0.010(3) 0.002(3)
C77 0.019(3) 0.017(3) 0.025(3) -0.003(3) -0.003(3) 0.000(2)
C78 0.015(3) 0.025(3) 0.021(3) 0.002(3) -0.005(3) -0.006(2)
C79 0.025(3) 0.034(4) 0.031(3) 0.005(3) -0.001(3) -0.012(3)
C80 0.013(3) 0.036(3) 0.014(3) -0.004(3) 0.002(2) -0.006(2)
C81 0.016(3) 0.024(3) 0.011(3) -0.005(2) 0.001(2) -0.003(2)
C82 0.026(3) 0.025(3) 0.026(3) -0.012(3) 0.008(2) -0.002(2)
C83 0.017(3) 0.023(3) 0.012(3) 0.000(2) 0.004(2) -0.004(2)
C84 0.017(3) 0.022(3) 0.011(2) 0.000(2) 0.005(2) -0.002(2)
C85 0.028(3) 0.027(3) 0.030(3) 0.007(3) 0.016(3) 0.007(3)
C86 0.016(3) 0.031(3) 0.017(3) -0.005(3) 0.007(2) 0.004(2)
C87 0.024(3) 0.022(3) 0.015(3) -0.005(2) 0.009(2) -0.008(2)
C88 0.033(3) 0.031(3) 0.031(3) -0.004(3) 0.016(3) -0.007(3)
C89 0.028(3) 0.019(3) 0.015(3) 0.004(2) 0.007(3) 0.000(2)
C90 0.018(3) 0.032(3) 0.014(3) 0.003(2) 0.005(2) 0.002(2)
C91 0.025(3) 0.047(4) 0.039(4) 0.021(3) 0.009(3) 0.011(3)

loop_
_atom_type_symbol
_atom_type_description
_atom_type_scat_dispersion_real
_atom_type_scat_dispersion_imag
_atom_type_scat_source
C C 0.0033 0.0016 'International Tables Vol C Tables 4.2.6.8 and 6.1.1.4'
H H 0.0000 0.0000 'International Tables Vol C Tables 4.2.6.8 and 6.1.1.4'
B B 0.0013 0.0007 'International Tables Vol C Tables 4.2.6.8 and 6.1.1.4'
N N 0.0061 0.0033 'International Tables Vol C Tables 4.2.6.8 and 6.1.1.4'
Cl Cl 0.1484 0.1585 'International Tables Vol C Tables 4.2.6.8 and 6.1.1.4'

loop_
_geom_angle_atom_site_label_1
_geom_angle_atom_site_label_2
_geom_angle_atom_site_label_3
_geom_angle
C00C N1 C9 125.9(4)
C00C N1 C2 115.0(3)
C9 N1 C2 118.8(3)
C00C B1 C21 132.1(4)
C00C B1 Cl1 122.8(4)
C21 B1 Cl1 105.1(3)
C51 B2 C71 131.8(5)
C51 B2 Cl2 121.9(4)
C71 B2 Cl2 106.2(4)
C22 N2 C21 110.2(4)
C22 N2 C24 120.3(4)
C21 N2 C24 129.4(4)
N1 C2 C5 100.5(4)
N1 C2 C4 113.2(4)
C5 C2 C4 113.4(4)
N1 C2 C3 113.4(4)
C5 C2 C3 110.4(4)
C4 C2 C3 106.1(4)
C21 N3 C23 111.6(4)
C21 N3 C33 128.4(4)
C23 N3 C33 119.9(4)
C2 C3 H3A 109.5
C2 C3 H3B 109.5
H3A C3 H3B 109.5
C2 C3 H3C 109.5
H3A C3 H3C 109.5
H3B C3 H3C 109.5
C2 C4 H4A 109.5
C2 C4 H4B 109.5
H4A C4 H4B 109.5
C2 C4 H4C 109.5
H4A C4 H4C 109.5
H4B C4 H4C 109.5
C51 N4 C59 125.0(4)
C51 N4 C52 115.4(4)
C59 N4 C52 119.6(4)
C72 N5 C71 110.5(4)
C72 N5 C74 119.6(4)
C71 N5 C74 129.8(4)
C2 C5 C6 107.1(4)
C2 C5 H5A 110.3
C6 C5 H5A 110.3
C2 C5 H5B 110.3
C6 C5 H5B 110.3
H5A C5 H5B 108.5
C5 C6 C7 109.5(4)
C5 C6 C8 111.0(4)
C7 C6 C8 107.9(4)
C5 C6 C00C 102.9(3)
C7 C6 C00C 116.0(4)
C8 C6 C00C 109.5(4)
C71 N6 C73 111.7(4)
C71 N6 C83 129.2(4)
C73 N6 C83 117.5(4)
C6 C7 H7A 109.5
C6 C7 H7B 109.5
H7A C7 H7B 109.5
C6 C7 H7C 109.5
H7A C7 H7C 109.5
H7B C7 H7C 109.5
C6 C8 H8A 109.5
C6 C8 H8B 109.5
H8A C8 H8B 109.5
C6 C8 H8C 109.5
H8A C8 H8C 109.5
H8B C8 H8C 109.5
C10 C9 C17 119.9(4)
C10 C9 N1 120.8(4)
C17 C9 N1 119.3(4)
N1 C00C B1 128.9(4)
N1 C00C C6 103.8(4)
B1 C00C C6 127.3(4)
C9 C10 C14 119.0(4)
C9 C10 C11 124.1(4)
C14 C10 C11 116.8(4)
C11 C13 H13A 109.5
C11 C13 H13B 109.5
H13A C13 H13B 109.5
C11 C13 H13C 109.5
H13A C13 H13C 109.5
H13B C13 H13C 109.5
C11 C12 H12A 109.5
C11 C12 H12B 109.5
H12A C12 H12B 109.5
C11 C12 H12C 109.5
H12A C12 H12C 109.5
H12B C12 H12C 109.5
C13 C11 C10 112.5(4)
C13 C11 C12 107.6(4)
C10 C11 C12 111.3(4)
C13 C11 H11 108.4
C10 C11 H11 108.4
C12 C11 H11 108.4
C15 C14 C10 121.4(5)
C15 C14 H14 119.3
C10 C14 H14 119.3
C16 C15 C14 119.0(4)
C16 C15 H15 120.5
C14 C15 H15 120.5
C16 C17 C9 118.7(4)
C16 C17 C18 117.9(4)
C9 C17 C18 123.2(4)
C15 C16 C17 121.9(5)
C15 C16 H16 119.0
C17 C16 H16 119.0
C17 C18 C19 110.2(4)
C17 C18 C20 112.5(4)
C19 C18 C20 109.3(4)
C17 C18 H18 108.2
C19 C18 H18 108.2
C20 C18 H18 108.2
C18 C19 H19A 109.5
C18 C19 H19B 109.5
H19A C19 H19B 109.5
C18 C19 H19C 109.5
H19A C19 H19C 109.5
H19B C19 H19C 109.5
C18 C20 H20A 109.5
C18 C20 H20B 109.5
H20A C20 H20B 109.5
C18 C20 H20C 109.5
H20A C20 H20C 109.5
H20B C20 H20C 109.5
N3 C21 N2 103.4(4)
N3 C21 B1 124.6(4)
N2 C21 B1 131.8(4)
C22 C23 N3 106.4(4)
C22 C23 H23 126.8
N3 C23 H23 126.8
C23 C22 N2 108.3(4)
C23 C22 H22 125.8
N2 C22 H22 125.8
C31 C24 C25 122.3(4)
C31 C24 N2 118.2(4)
C25 C24 N2 119.3(4)
C25 C26 H26A 109.5
C25 C26 H26B 109.5
H26A C26 H26B 109.5
C25 C26 H26C 109.5
H26A C26 H26C 109.5
H26B C26 H26C 109.5
C27 C25 C24 117.3(4)
C27 C25 C26 119.6(4)
C24 C25 C26 123.0(4)
C25 C27 C28 122.4(5)
C25 C27 H27 118.8
C28 C27 H27 118.8
C30 C28 C27 117.4(5)
C30 C28 C29 121.7(5)
C27 C28 C29 120.9(5)
C28 C29 H29A 109.5
C28 C29 H29B 109.5
H29A C29 H29B 109.5
C28 C29 H29C 109.5
H29A C29 H29C 109.5
H29B C29 H29C 109.5
C28 C30 C31 123.0(5)
C28 C30 H30 118.5
C31 C30 H30 118.5
C30 C31 C24 117.4(4)
C30 C31 C32 118.8(4)
C24 C31 C32 123.8(4)
C31 C32 H32A 109.5
C31 C32 H32B 109.5
H32A C32 H32B 109.5
C31 C32 H32C 109.5
H32A C32 H32C 109.5
H32B C32 H32C 109.5
C40 C33 C34 122.3(4)
C40 C33 N3 118.6(4)
C34 C33 N3 118.8(4)
C36 C34 C33 117.2(5)
C36 C34 C35 120.1(5)
C33 C34 C35 122.7(4)
C34 C35 H35A 109.5
C34 C35 H35B 109.5
H35A C35 H35B 109.5
C34 C35 H35C 109.5
H35A C35 H35C 109.5
H35B C35 H35C 109.5
C37 C36 C34 122.4(5)
C37 C36 H36 118.8
C34 C36 H36 118.8
C36 C37 C39 118.5(4)
C36 C37 C38 120.7(5)
C39 C37 C38 120.8(5)
C37 C38 H38A 109.5
C37 C38 H38B 109.5
H38A C38 H38B 109.5
C37 C38 H38C 109.5
H38A C38 H38C 109.5
H38B C38 H38C 109.5
C37 C39 C40 121.2(5)
C37 C39 H39 119.4
C40 C39 H39 119.4
C33 C40 C39 118.3(5)
C33 C40 C41 122.4(4)
C39 C40 C41 119.3(4)
C40 C41 H41A 109.5
C40 C41 H41B 109.5
H41A C41 H41B 109.5
C40 C41 H41C 109.5
H41A C41 H41C 109.5
H41B C41 H41C 109.5
N4 C51 B2 128.5(4)
N4 C51 C56 104.5(4)
B2 C51 C56 127.0(4)
N4 C52 C55 100.7(4)
N4 C52 C53 114.3(4)
C55 C52 C53 110.5(4)
N4 C52 C54 112.7(4)
C55 C52 C54 112.8(4)
C53 C52 C54 106.0(4)
C52 C53 H53A 109.5
C52 C53 H53B 109.5
H53A C53 H53B 109.5
C52 C53 H53C 109.5
H53A C53 H53C 109.5
H53B C53 H53C 109.5
C52 C54 H54A 109.5
C52 C54 H54B 109.5
H54A C54 H54B 109.5
C52 C54 H54C 109.5
H54A C54 H54C 109.5
H54B C54 H54C 109.5
C52 C55 C56 107.3(4)
C52 C55 H55A 110.3
C56 C55 H55A 110.3
C52 C55 H55B 110.3
C56 C55 H55B 110.3
H55A C55 H55B 108.5
C58 C56 C55 109.7(4)
C58 C56 C57 109.6(4)
C55 C56 C57 109.3(4)
C58 C56 C51 113.6(4)
C55 C56 C51 103.6(4)
C57 C56 C51 110.9(4)
C56 C57 H57A 109.5
C56 C57 H57B 109.5
H57A C57 H57B 109.5
C56 C57 H57C 109.5
H57A C57 H57C 109.5
H57B C57 H57C 109.5
C56 C58 H58A 109.5
C56 C58 H58B 109.5
H58A C58 H58B 109.5
C56 C58 H58C 109.5
H58A C58 H58C 109.5
H58B C58 H58C 109.5
C67 C59 C60 120.6(4)
C67 C59 N4 119.8(4)
C60 C59 N4 119.6(4)
C64 C60 C59 118.5(5)
C64 C60 C61 118.8(5)
C59 C60 C61 122.6(4)
C60 C61 C63 110.6(4)
C60 C61 C62 112.9(4)
C63 C61 C62 108.5(4)
C60 C61 H61 108.2
C63 C61 H61 108.2
C62 C61 H61 108.2
C61 C62 H62A 109.5
C61 C62 H62B 109.5
H62A C62 H62B 109.5
C61 C62 H62C 109.5
H62A C62 H62C 109.5
H62B C62 H62C 109.5
C61 C63 H63A 109.5
C61 C63 H63B 109.5
H63A C63 H63B 109.5
C61 C63 H63C 109.5
H63A C63 H63C 109.5
H63B C63 H63C 109.5
C65 C64 C60 121.5(5)
C65 C64 H64 119.2
C60 C64 H64 119.2
C64 C65 C66 119.7(5)
C64 C65 H65 120.2
C66 C65 H65 120.2
C65 C66 C67 121.9(5)
C65 C66 H66 119.0
C67 C66 H66 119.0
C66 C67 C59 117.8(5)
C66 C67 C68 118.8(5)
C59 C67 C68 123.2(5)
C67 C68 C70 112.2(4)
C67 C68 C69 111.4(5)
C70 C68 C69 108.4(4)
C67 C68 H68 108.3
C70 C68 H68 108.3
C69 C68 H68 108.3
C68 C69 H69A 109.5
C68 C69 H69B 109.5
H69A C69 H69B 109.5
C68 C69 H69C 109.5
H69A C69 H69C 109.5
H69B C69 H69C 109.5
C68 C70 H70A 109.5
C68 C70 H70B 109.5
H70A C70 H70B 109.5
C68 C70 H70C 109.5
H70A C70 H70C 109.5
H70B C70 H70C 109.5
N6 C71 N5 102.7(4)
N6 C71 B2 132.1(4)
N5 C71 B2 125.1(4)
C73 C72 N5 107.8(4)
C73 C72 H72 126.1
N5 C72 H72 126.1
C72 C73 N6 107.2(4)
C72 C73 H73 126.4
N6 C73 H73 126.4
C81 C74 C75 122.0(5)
C81 C74 N5 120.6(4)
C75 C74 N5 116.9(4)
C77 C75 C74 117.3(5)
C77 C75 C76 120.3(5)
C74 C75 C76 122.4(5)
C75 C76 H76A 109.5
C75 C76 H76B 109.5
H76A C76 H76B 109.5
C75 C76 H76C 109.5
H76A C76 H76C 109.5
H76B C76 H76C 109.5
C78 C77 C75 122.8(5)
C78 C77 H77 118.6
C75 C77 H77 118.6
C77 C78 C80 117.8(5)
C77 C78 C79 121.3(5)
C80 C78 C79 120.9(5)
C78 C79 H79A 109.5
C78 C79 H79B 109.5
H79A C79 H79B 109.5
C78 C79 H79C 109.5
H79A C79 H79C 109.5
H79B C79 H79C 109.5
C81 C80 C78 121.8(5)
C81 C80 H80 119.1
C78 C80 H80 119.1
C74 C81 C80 118.3(5)
C74 C81 C82 120.9(4)
C80 C81 C82 120.7(5)
C81 C82 H82A 109.5
C81 C82 H82B 109.5
H82A C82 H82B 109.5
C81 C82 H82C 109.5
H82A C82 H82C 109.5
H82B C82 H82C 109.5
C84 C83 C90 121.6(5)
C84 C83 N6 118.9(4)
C90 C83 N6 119.1(4)
C86 C84 C83 117.7(4)
C86 C84 C85 120.3(4)
C83 C84 C85 121.9(4)
C84 C85 H85A 109.5
C84 C85 H85B 109.5
H85A C85 H85B 109.5
C84 C85 H85C 109.5
H85A C85 H85C 109.5
H85B C85 H85C 109.5
C87 C86 C84 123.0(5)
C87 C86 H86 118.5
C84 C86 H86 118.5
C86 C87 C89 117.3(5)
C86 C87 C88 122.2(5)
C89 C87 C88 120.5(5)
C87 C88 H88A 109.5
C87 C88 H88B 109.5
H88A C88 H88B 109.5
C87 C88 H88C 109.5
H88A C88 H88C 109.5
H88B C88 H88C 109.5
C87 C89 C90 122.5(5)
C87 C89 H89 118.8
C90 C89 H89 118.8
C89 C90 C83 117.8(4)
C89 C90 C91 119.0(5)
C83 C90 C91 123.2(5)
C90 C91 H91A 109.5
C90 C91 H91B 109.5
H91A C91 H91B 109.5
C90 C91 H91C 109.5
H91A C91 H91C 109.5
H91B C91 H91C 109.5

loop_
_geom_bond_atom_site_label_1
_geom_bond_atom_site_label_2
_geom_bond_distance
Cl1 B1 1.884(5)
N1 C00C 1.429(5)
N1 C9 1.447(5)
N1 C2 1.499(6)
B1 C00C 1.437(7)
B1 C21 1.575(7)
Cl2 B2 1.879(6)
B2 C51 1.450(7)
B2 C71 1.570(7)
N2 C22 1.381(6)
N2 C21 1.384(5)
N2 C24 1.441(6)
C2 C5 1.522(6)
C2 C4 1.529(7)
C2 C3 1.538(7)
N3 C21 1.373(6)
N3 C23 1.383(6)
N3 C33 1.451(6)
C3 H3A 0.9800
C3 H3B 0.9800
C3 H3C 0.9800
C4 H4A 0.9800
C4 H4B 0.9800
C4 H4C 0.9800
N4 C51 1.428(6)
N4 C59 1.431(6)
N4 C52 1.490(6)
N5 C72 1.389(6)
N5 C71 1.390(5)
N5 C74 1.435(6)
C5 C6 1.524(6)
C5 H5A 0.9900
C5 H5B 0.9900
C6 C7 1.537(6)
C6 C8 1.535(6)
C6 C00C 1.543(6)
N6 C71 1.375(6)
N6 C73 1.382(6)
N6 C83 1.451(6)
C7 H7A 0.9800
C7 H7B 0.9800
C7 H7C 0.9800
C8 H8A 0.9800
C8 H8B 0.9800
C8 H8C 0.9800
C9 C10 1.391(6)
C9 C17 1.413(6)
C10 C14 1.395(6)
C10 C11 1.530(6)
C13 C11 1.530(7)
C13 H13A 0.9800
C13 H13B 0.9800
C13 H13C 0.9800
C12 C11 1.535(7)
C12 H12A 0.9800
C12 H12B 0.9800
C12 H12C 0.9800
C11 H11 1.0000
C14 C15 1.379(7)
C14 H14 0.9500
C15 C16 1.373(7)
C15 H15 0.9500
C17 C16 1.384(6)
C17 C18 1.520(7)
C16 H16 0.9500
C18 C19 1.526(7)
C18 C20 1.534(7)
C18 H18 1.0000
C19 H19A 0.9800
C19 H19B 0.9800
C19 H19C 0.9800
C20 H20A 0.9800
C20 H20B 0.9800
C20 H20C 0.9800
C23 C22 1.337(6)
C23 H23 0.9500
C22 H22 0.9500
C24 C31 1.390(6)
C24 C25 1.395(6)
C26 C25 1.503(6)
C26 H26A 0.9800
C26 H26B 0.9800
C26 H26C 0.9800
C25 C27 1.383(6)
C27 C28 1.400(7)
C27 H27 0.9500
C28 C30 1.373(7)
C28 C29 1.498(7)
C29 H29A 0.9800
C29 H29B 0.9800
C29 H29C 0.9800
C30 C31 1.386(7)
C30 H30 0.9500
C31 C32 1.510(6)
C32 H32A 0.9800
C32 H32B 0.9800
C32 H32C 0.9800
C33 C40 1.386(6)
C33 C34 1.388(7)
C34 C36 1.389(7)
C34 C35 1.501(7)
C35 H35A 0.9800
C35 H35B 0.9800
C35 H35C 0.9800
C36 C37 1.380(7)
C36 H36 0.9500
C37 C39 1.388(7)
C37 C38 1.505(6)
C38 H38A 0.9800
C38 H38B 0.9800
C38 H38C 0.9800
C39 C40 1.387(6)
C39 H39 0.9500
C40 C41 1.503(7)
C41 H41A 0.9800
C41 H41B 0.9800
C41 H41C 0.9800
C51 C56 1.549(7)
C52 C55 1.522(7)
C52 C53 1.528(7)
C52 C54 1.547(7)
C53 H53A 0.9800
C53 H53B 0.9800
C53 H53C 0.9800
C54 H54A 0.9800
C54 H54B 0.9800
C54 H54C 0.9800
C55 C56 1.532(7)
C55 H55A 0.9900
C55 H55B 0.9900
C56 C58 1.524(6)
C56 C57 1.541(7)
C57 H57A 0.9800
C57 H57B 0.9800
C57 H57C 0.9800
C58 H58A 0.9800
C58 H58B 0.9800
C58 H58C 0.9800
C59 C67 1.414(6)
C59 C60 1.411(7)
C60 C64 1.392(7)
C60 C61 1.521(7)
C61 C63 1.528(6)
C61 C62 1.541(7)
C61 H61 1.0000
C62 H62A 0.9800
C62 H62B 0.9800
C62 H62C 0.9800
C63 H63A 0.9800
C63 H63B 0.9800
C63 H63C 0.9800
C64 C65 1.373(7)
C64 H64 0.9500
C65 C66 1.378(7)
C65 H65 0.9500
C66 C67 1.394(7)
C66 H66 0.9500
C67 C68 1.507(7)
C68 C70 1.545(7)
C68 C69 1.545(8)
C68 H68 1.0000
C69 H69A 0.9800
C69 H69B 0.9800
C69 H69C 0.9800
C70 H70A 0.9800
C70 H70B 0.9800
C70 H70C 0.9800
C72 C73 1.325(7)
C72 H72 0.9500
C73 H73 0.9500
C74 C81 1.382(7)
C74 C75 1.405(6)
C75 C77 1.388(7)
C75 C76 1.505(7)
C76 H76A 0.9800
C76 H76B 0.9800
C76 H76C 0.9800
C77 C78 1.381(7)
C77 H77 0.9500
C78 C80 1.397(7)
C78 C79 1.506(7)
C79 H79A 0.9800
C79 H79B 0.9800
C79 H79C 0.9800
C80 C81 1.388(7)
C80 H80 0.9500
C81 C82 1.501(6)
C82 H82A 0.9800
C82 H82B 0.9800
C82 H82C 0.9800
C83 C84 1.386(6)
C83 C90 1.396(6)
C84 C86 1.382(6)
C84 C85 1.508(6)
C85 H85A 0.9800
C85 H85B 0.9800
C85 H85C 0.9800
C86 C87 1.379(7)
C86 H86 0.9500
C87 C89 1.386(6)
C87 C88 1.500(7)
C88 H88A 0.9800
C88 H88B 0.9800
C88 H88C 0.9800
C89 C90 1.385(7)
C89 H89 0.9500
C90 C91 1.509(6)
C91 H91A 0.9800
C91 H91B 0.9800
C91 H91C 0.9800

loop_
_geom_torsion_atom_site_label_1
_geom_torsion_atom_site_label_2
_geom_torsion_atom_site_label_3
_geom_torsion_atom_site_label_4
_geom_torsion
C00C N1 C2 C5 -9.0(5)
C9 N1 C2 C5 164.6(4)
C00C N1 C2 C4 112.2(4)
C9 N1 C2 C4 -74.1(5)
C00C N1 C2 C3 -126.8(4)
C9 N1 C2 C3 46.8(6)
N1 C2 C5 C6 26.1(5)
C4 C2 C5 C6 -95.1(5)
C3 C2 C5 C6 146.0(4)
C2 C5 C6 C7 -157.3(4)
C2 C5 C6 C8 83.6(4)
C2 C5 C6 C00C -33.4(5)
C00C N1 C9 C10 84.7(6)
C2 N1 C9 C10 -88.1(5)
C00C N1 C9 C17 -95.7(5)
C2 N1 C9 C17 91.5(5)
C9 N1 C00C B1 -2.0(8)
C2 N1 C00C B1 171.1(5)
C9 N1 C00C C6 175.7(4)
C2 N1 C00C C6 -11.2(5)
C21 B1 C00C N1 -176.3(5)
Cl1 B1 C00C N1 4.9(8)
C21 B1 C00C C6 6.6(9)
Cl1 B1 C00C C6 -172.2(4)
C5 C6 C00C N1 26.6(4)
C7 C6 C00C N1 146.1(4)
C8 C6 C00C N1 -91.6(4)
C5 C6 C00C B1 -155.7(5)
C7 C6 C00C B1 -36.2(7)
C8 C6 C00C B1 86.1(6)
C17 C9 C10 C14 -2.5(7)
N1 C9 C10 C14 177.1(4)
C17 C9 C10 C11 174.4(4)
N1 C9 C10 C11 -6.1(7)
C9 C10 C11 C13 124.1(5)
C14 C10 C11 C13 -59.0(6)
C9 C10 C11 C12 -115.0(5)
C14 C10 C11 C12 61.9(5)
C9 C10 C14 C15 1.6(7)
C11 C10 C14 C15 -175.5(4)
C10 C14 C15 C16 -0.1(7)
C10 C9 C17 C16 1.9(7)
N1 C9 C17 C16 -177.7(4)
C10 C9 C17 C18 -172.8(4)
N1 C9 C17 C18 7.7(7)
C14 C15 C16 C17 -0.5(7)
C9 C17 C16 C15 -0.4(7)
C18 C17 C16 C15 174.6(5)
C16 C17 C18 C19 -59.8(6)
C9 C17 C18 C19 115.0(5)
C16 C17 C18 C20 62.6(6)
C9 C17 C18 C20 -122.7(5)
C23 N3 C21 N2 -0.6(5)
C33 N3 C21 N2 179.1(4)
C23 N3 C21 B1 174.1(4)
C33 N3 C21 B1 -6.3(7)
C22 N2 C21 N3 0.7(5)
C24 N2 C21 N3 177.2(4)
C22 N2 C21 B1 -173.4(5)
C24 N2 C21 B1 3.0(8)
C00C B1 C21 N3 123.4(6)
Cl1 B1 C21 N3 -57.7(5)
C00C B1 C21 N2 -63.6(8)
Cl1 B1 C21 N2 115.4(5)
C21 N3 C23 C22 0.3(5)
C33 N3 C23 C22 -179.4(4)
N3 C23 C22 N2 0.2(5)
C21 N2 C22 C23 -0.6(5)
C24 N2 C22 C23 -177.4(4)
C22 N2 C24 C31 -60.9(6)
C21 N2 C24 C31 123.0(5)
C22 N2 C24 C25 113.4(5)
C21 N2 C24 C25 -62.7(6)
C31 C24 C25 C27 -4.8(7)
N2 C24 C25 C27 -178.8(4)
C31 C24 C25 C26 175.5(4)
N2 C24 C25 C26 1.4(7)
C24 C25 C27 C28 2.4(7)
C26 C25 C27 C28 -177.8(5)
C25 C27 C28 C30 0.8(7)
C25 C27 C28 C29 178.6(5)
C27 C28 C30 C31 -2.0(8)
C29 C28 C30 C31 -179.8(5)
C28 C30 C31 C24 -0.2(8)
C28 C30 C31 C32 179.7(5)
C25 C24 C31 C30 3.7(7)
N2 C24 C31 C30 177.8(4)
C25 C24 C31 C32 -176.2(5)
N2 C24 C31 C32 -2.0(7)
C21 N3 C33 C40 107.7(5)
C23 N3 C33 C40 -72.7(5)
C21 N3 C33 C34 -78.6(6)
C23 N3 C33 C34 101.0(5)
C40 C33 C34 C36 -2.5(7)
N3 C33 C34 C36 -176.0(4)
C40 C33 C34 C35 179.2(4)
N3 C33 C34 C35 5.7(7)
C33 C34 C36 C37 0.4(7)
C35 C34 C36 C37 178.8(5)
C34 C36 C37 C39 1.8(7)
C34 C36 C37 C38 -177.4(4)
C36 C37 C39 C40 -2.0(7)
C38 C37 C39 C40 177.2(4)
C34 C33 C40 C39 2.3(7)
N3 C33 C40 C39 175.8(4)
C34 C33 C40 C41 -176.5(4)
N3 C33 C40 C41 -3.0(7)
C37 C39 C40 C33 0.1(7)
C37 C39 C40 C41 178.9(4)
C59 N4 C51 B2 -0.9(8)
C52 N4 C51 B2 -177.4(5)
C59 N4 C51 C56 179.1(4)
C52 N4 C51 C56 2.6(5)
C71 B2 C51 N4 174.7(5)
Cl2 B2 C51 N4 -1.3(7)
C71 B2 C51 C56 -5.4(9)
Cl2 B2 C51 C56 178.6(4)
C51 N4 C52 C55 15.1(5)
C59 N4 C52 C55 -161.6(4)
C51 N4 C52 C53 133.6(4)
C59 N4 C52 C53 -43.1(6)
C51 N4 C52 C54 -105.3(5)
C59 N4 C52 C54 78.0(5)
N4 C52 C55 C56 -26.9(5)
C53 C52 C55 C56 -148.0(4)
C54 C52 C55 C56 93.4(5)
C52 C55 C56 C58 151.0(4)
C52 C55 C56 C57 -88.9(5)
C52 C55 C56 C51 29.4(5)
N4 C51 C56 C58 -138.2(4)
B2 C51 C56 C58 41.9(7)
N4 C51 C56 C55 -19.3(5)
B2 C51 C56 C55 160.8(5)
N4 C51 C56 C57 97.9(4)
B2 C51 C56 C57 -82.1(6)
C51 N4 C59 C67 90.4(6)
C52 N4 C59 C67 -93.2(5)
C51 N4 C59 C60 -88.9(6)
C52 N4 C59 C60 87.4(5)
C67 C59 C60 C64 2.3(7)
N4 C59 C60 C64 -178.4(4)
C67 C59 C60 C61 -173.2(4)
N4 C59 C60 C61 6.1(7)
C64 C60 C61 C63 -64.2(6)
C59 C60 C61 C63 111.3(5)
C64 C60 C61 C62 57.6(6)
C59 C60 C61 C62 -126.9(5)
C59 C60 C64 C65 -0.4(7)
C61 C60 C64 C65 175.3(4)
C60 C64 C65 C66 -1.0(7)
C64 C65 C66 C67 0.4(8)
C65 C66 C67 C59 1.4(7)
C65 C66 C67 C68 -174.8(5)
C60 C59 C67 C66 -2.7(7)
N4 C59 C67 C66 177.9(4)
C60 C59 C67 C68 173.3(5)
N4 C59 C67 C68 -6.0(7)
C66 C67 C68 C70 -61.3(6)
C59 C67 C68 C70 122.7(5)
C66 C67 C68 C69 60.4(6)
C59 C67 C68 C69 -115.6(5)
C73 N6 C71 N5 1.5(5)
C83 N6 C71 N5 -163.6(4)
C73 N6 C71 B2 177.6(5)
C83 N6 C71 B2 12.4(9)
C72 N5 C71 N6 -1.4(5)
C74 N5 C71 N6 178.0(4)
C72 N5 C71 B2 -177.8(5)
C74 N5 C71 B2 1.5(8)
C51 B2 C71 N6 57.4(9)
Cl2 B2 C71 N6 -126.1(5)
C51 B2 C71 N5 -127.3(6)
Cl2 B2 C71 N5 49.2(6)
C71 N5 C72 C73 0.7(6)
C74 N5 C72 C73 -178.7(4)
N5 C72 C73 N6 0.2(6)
C71 N6 C73 C72 -1.2(6)
C83 N6 C73 C72 165.9(4)
C72 N5 C74 C81 -98.9(5)
C71 N5 C74 C81 81.8(6)
C72 N5 C74 C75 73.0(5)
C71 N5 C74 C75 -106.3(5)
C81 C74 C75 C77 -2.0(7)
N5 C74 C75 C77 -173.8(4)
C81 C74 C75 C76 178.2(4)
N5 C74 C75 C76 6.4(7)
C74 C75 C77 C78 1.0(7)
C76 C75 C77 C78 -179.3(4)
C75 C77 C78 C80 0.5(7)
C75 C77 C78 C79 -179.3(4)
C77 C78 C80 C81 -1.0(7)
C79 C78 C80 C81 178.8(4)
C75 C74 C81 C80 1.6(7)
N5 C74 C81 C80 173.0(4)
C75 C74 C81 C82 180.0(4)
N5 C74 C81 C82 -8.6(6)
C78 C80 C81 C74 0.0(7)
C78 C80 C81 C82 -178.4(4)
C71 N6 C83 C84 59.2(7)
C73 N6 C83 C84 -105.2(5)
C71 N6 C83 C90 -128.3(5)
C73 N6 C83 C90 67.2(6)
C90 C83 C84 C86 4.4(7)
N6 C83 C84 C86 176.7(4)
C90 C83 C84 C85 -170.9(5)
N6 C83 C84 C85 1.3(7)
C83 C84 C86 C87 -3.1(7)
C85 C84 C86 C87 172.4(5)
C84 C86 C87 C89 0.4(7)
C84 C86 C87 C88 -177.5(5)
C86 C87 C89 C90 1.1(7)
C88 C87 C89 C90 179.1(5)
C87 C89 C90 C83 0.2(7)
C87 C89 C90 C91 179.3(5)
C84 C83 C90 C89 -3.0(7)
N6 C83 C90 C89 -175.3(4)
C84 C83 C90 C91 177.9(5)
N6 C83 C90 C91 5.6(7)
